data_1545844
loop_
_publ_author_name
'Dubey, Ritesh'
'Mir, Niyaz A.'
'Desiraju, Gautam R.'

_publ_section_title
;
 Quaternary cocrystals: combinatorial synthetic strategies based on
 long-range synthon Aufbau modules (LSAM)
;
_journal_issue 2
_journal_name_full IUCrJ
_journal_page_first 102
_journal_page_last 107
_journal_paper_doi 10.1107/S2052252515023957
_journal_volume 3
_journal_year 2016
_chemical_formula_sum 'C62 H54 N6 O4'
_chemical_formula_weight 947.11
_chemical_name_systematic
;
 ?
;
_space_group_crystal_system triclinic
_space_group_IT_number 2
_space_group_name_Hall '-P 1'
_space_group_name_H-M_alt 'P -1'
_symmetry_space_group_name_Hall '-P 1'
_symmetry_space_group_name_H-M 'P -1'
_atom_sites_solution_hydrogens mixed
_audit_creation_method SHELXL-2013
_cell_angle_alpha 107.761(8)
_cell_angle_beta 101.019(7)
_cell_angle_gamma 91.432(6)
_cell_formula_units_Z 1
_cell_length_a 9.034(2)
_cell_length_b 9.889(2)
_cell_length_c 14.505(4)
_cell_measurement_temperature 150(2)
_cell_volume 1206.5(5)
_computing_structure_refinement 'SHELXL-2013 (Sheldrick, 2013)'
_diffrn_ambient_temperature 150(2)
_diffrn_measured_fraction_theta_full 0.997
_diffrn_measured_fraction_theta_max 0.994
_diffrn_measurement_device_type 'Rigaku Mercury375R (2x2 bin mode)'
_diffrn_measurement_method 'profile data from \w-scans'
_diffrn_radiation_type MoK\a
_diffrn_radiation_wavelength 0.71073
_diffrn_reflns_av_R_equivalents 0.0408
_diffrn_reflns_av_unetI/netI 0.0525
_diffrn_reflns_Laue_measured_fraction_full 0.997
_diffrn_reflns_Laue_measured_fraction_max 0.994
_diffrn_reflns_limit_h_max 11
_diffrn_reflns_limit_h_min -11
_diffrn_reflns_limit_k_max 12
_diffrn_reflns_limit_k_min -12
_diffrn_reflns_limit_l_max 18
_diffrn_reflns_limit_l_min -18
_diffrn_reflns_number 12197
_diffrn_reflns_point_group_measured_fraction_full 0.997
_diffrn_reflns_point_group_measured_fraction_max 0.994
_diffrn_reflns_theta_full 25.242
_diffrn_reflns_theta_max 27.480
_diffrn_reflns_theta_min 3.008
_diffrn_source 'Sealed Tube'
_exptl_absorpt_coefficient_mu 0.082
_exptl_absorpt_correction_T_max 1.000
_exptl_absorpt_correction_T_min 0.793
_exptl_absorpt_correction_type multi-scan
_exptl_absorpt_process_details 'Jacobson, R. (1998) Private communication'
_exptl_crystal_colour Yellow-Red
_exptl_crystal_density_diffrn 1.304
_exptl_crystal_description Plate
_exptl_crystal_F_000 500
_exptl_crystal_size_max 0.300
_exptl_crystal_size_mid 0.200
_exptl_crystal_size_min 0.150
_refine_diff_density_max 0.252
_refine_diff_density_min -0.232
_refine_diff_density_rms 0.051
_refine_ls_extinction_method none
_refine_ls_goodness_of_fit_ref 1.026
_refine_ls_hydrogen_treatment mixed
_refine_ls_matrix_type full
_refine_ls_number_parameters 336
_refine_ls_number_reflns 5504
_refine_ls_number_restraints 0
_refine_ls_restrained_S_all 1.026
_refine_ls_R_factor_all 0.0956
_refine_ls_R_factor_gt 0.0593
_refine_ls_shift/su_max 0.003
_refine_ls_shift/su_mean 0.000
_refine_ls_structure_factor_coef Fsqd
_refine_ls_weighting_details
;
 w=1/[\s^2^(Fo^2^)+(0.0731P)^2^+0.3701P]
 where P=(Fo^2^+2Fc^2^)/3
;
_refine_ls_weighting_scheme calc
_refine_ls_wR_factor_gt 0.1450
_refine_ls_wR_factor_ref 0.1634
_reflns_Friedel_coverage 0.000
_reflns_number_gt 3640
_reflns_number_total 5504
_reflns_threshold_expression 'I > 2\s(I)'
_cod_data_source_file hi5641.cif
_cod_data_source_block QS_ORC_TMP_PHE_PYR
_cod_depositor_comments
;
The following automatic conversions were performed:

'_exptl_absorpt_correction_type' value 'Multi-scan' changed to
'multi-scan' according to
/home/data/users/saulius/crontab/automatic-downloads/rss-feeds/IUCr/lib/dictionaries/cif_core.dic
dictionary named 'cif_core.dic' version 2.4.2 from 2011-04-26.

Automatic conversion script
Id: cif_fix_values 4973 2017-02-22 13:04:09Z antanas 
;
_cod_database_code 1545844
_shelx_space_group_comment
;
The symmetry employed for this shelxl refinement is uniquely defined
by the following loop, which should always be used as a source of
symmetry information in preference to the above space-group names.
They are only intended as comments.
;
_shelx_estimated_absorpt_t_min 0.976
_shelx_estimated_absorpt_t_max 0.988
_shelxl_version_number 2013-2

loop_
_space_group_symop_operation_xyz
'x, y, z'
'-x, -y, -z'

loop_
_atom_site_label
_atom_site_type_symbol
_atom_site_fract_x
_atom_site_fract_y
_atom_site_fract_z
_atom_site_U_iso_or_equiv
_atom_site_adp_type
_atom_site_occupancy
_atom_site_site_symmetry_order
_atom_site_calc_flag
_atom_site_refinement_flags_posn
_atom_site_refinement_flags_adp
H2O H 0.250(3) 0.278(3) 0.0299(19) 0.053(8) Uiso 1 1 d . .
H1O H 0.238(3) 0.595(3) 0.330(2) 0.074(9) Uiso 1 1 d . .
N1 N 0.39533(17) 0.68009(16) 0.29807(12) 0.0267(4) Uani 1 1 d . .
O1 O 0.16264(17) 0.54186(15) 0.34748(11) 0.0350(4) Uani 1 1 d . .
O2 O 0.18504(17) 0.20716(16) 0.03057(11) 0.0352(4) Uani 1 1 d . .
N2 N 0.63383(19) 0.80472(18) 0.24066(13) 0.0318(4) Uani 1 1 d . .
C19 C 0.6616(2) 0.7355(2) 0.30794(15) 0.0281(4) Uani 1 1 d . .
C15 C 0.5776(2) 0.5977(2) 0.40755(15) 0.0308(5) Uani 1 1 d . .
H15 H 0.4987 0.5557 0.4275 0.037 Uiso 1 1 calc R U
C5 C 0.1768(2) 0.3794(2) 0.18790(14) 0.0261(4) Uani 1 1 d . .
H5 H 0.2499 0.4432 0.1797 0.031 Uiso 1 1 calc R U
C8 C 0.4881(2) 0.8135(2) 0.20280(15) 0.0296(5) Uani 1 1 d . .
C12 C 0.2144(2) 0.7584(2) 0.18599(16) 0.0346(5) Uani 1 1 d . .
H12 H 0.1332 0.7153 0.2033 0.041 Uiso 1 1 calc R U
C14 C 0.5412(2) 0.67156(19) 0.33714(14) 0.0254(4) Uani 1 1 d . .
C7 C 0.0213(2) 0.1561(2) 0.12671(15) 0.0281(4) Uani 1 1 d . .
H7 H -0.0117 0.0675 0.0765 0.034 Uiso 1 1 calc R U
C13 C 0.3668(2) 0.7492(2) 0.23130(15) 0.0276(4) Uani 1 1 d . .
C6 C 0.1290(2) 0.2492(2) 0.11506(14) 0.0259(4) Uani 1 1 d . .
C3 C 0.0092(2) 0.3228(2) 0.28473(15) 0.0299(5) Uani 1 1 d . .
H3 H -0.0319 0.3483 0.3427 0.036 Uiso 1 1 calc R U
C2 C -0.0381(2) 0.1928(2) 0.21173(15) 0.0287(4) Uani 1 1 d . .
C18 C 0.8141(2) 0.7212(2) 0.35086(16) 0.0350(5) Uani 1 1 d . .
H18 H 0.8955 0.7629 0.3329 0.042 Uiso 1 1 calc R U
C17 C 0.8433(2) 0.6487(2) 0.41695(17) 0.0370(5) Uani 1 1 d . .
H17 H 0.9454 0.6392 0.4441 0.044 Uiso 1 1 calc R U
C4 C 0.1170(2) 0.4158(2) 0.27290(15) 0.0267(4) Uani 1 1 d . .
C10 C 0.3039(3) 0.8945(2) 0.09166(17) 0.0406(5) Uani 1 1 d . .
H10 H 0.2805 0.9453 0.0455 0.049 Uiso 1 1 calc R U
C9 C 0.4502(3) 0.8859(2) 0.13104(16) 0.0370(5) Uani 1 1 d . .
H9 H 0.5285 0.9284 0.1109 0.044 Uiso 1 1 calc R U
C16 C 0.7245(2) 0.5867(2) 0.44651(16) 0.0359(5) Uani 1 1 d . .
H16 H 0.7477 0.5374 0.4936 0.043 Uiso 1 1 calc R U
C11 C 0.1847(3) 0.8284(2) 0.11836(17) 0.0393(5) Uani 1 1 d . .
H11 H 0.0827 0.8332 0.0884 0.047 Uiso 1 1 calc R U
C1 C -0.1504(3) 0.0869(2) 0.22415(18) 0.0406(6) Uani 1 1 d . .
H1A H -0.1159 0.0708 0.2879 0.061 Uiso 1 1 calc R U
H1B H -0.1582 -0.0034 0.1705 0.061 Uiso 1 1 calc R U
H1C H -0.2498 0.1248 0.2221 0.061 Uiso 1 1 calc R U
N3 N 0.39626(18) 0.41555(17) 0.02092(12) 0.0281(4) Uani 1 1 d . .
C21 C 0.5441(2) 0.4237(2) 0.06185(14) 0.0269(4) Uani 1 1 d . .
C22 C 0.3504(2) 0.4907(2) -0.04037(14) 0.0268(4) Uani 1 1 d . .
C20 C 0.5902(3) 0.3391(2) 0.13139(17) 0.0386(5) Uani 1 1 d . .
H20A H 0.6216 0.4042 0.1992 0.058 Uiso 1 1 calc R U
H20B H 0.6747 0.2843 0.1127 0.058 Uiso 1 1 calc R U
H20C H 0.5043 0.2738 0.1276 0.058 Uiso 1 1 calc R U
C23 C 0.1845(2) 0.4795(3) -0.08341(17) 0.0410(5) Uani 1 1 d . .
H23A H 0.1306 0.4140 -0.0595 0.061 Uiso 1 1 calc R U
H23B H 0.1675 0.4432 -0.1558 0.061 Uiso 1 1 calc R U
H23C H 0.1467 0.5738 -0.0631 0.061 Uiso 1 1 calc R U
C31 C 0.4916(2) 0.0421(2) 0.46769(14) 0.0283(4) Uani 1 1 d . .
C29 C 0.6215(3) 0.1176(2) 0.45866(17) 0.0387(5) Uani 1 1 d . .
C25 C 0.3479(3) 0.0530(2) 0.41313(16) 0.0390(5) Uani 1 1 d . .
C30 C 0.7659(3) 0.1020(3) 0.5139(2) 0.0505(7) Uani 1 1 d . .
H30 H 0.8539 0.1503 0.5078 0.061 Uiso 1 1 calc R U
C24 C 0.2192(3) -0.0224(3) 0.42662(19) 0.0499(7) Uani 1 1 d . .
H24 H 0.1209 -0.0148 0.3919 0.060 Uiso 1 1 calc R U
C28 C 0.6018(4) 0.2028(3) 0.3966(2) 0.0554(8) Uani 1 1 d . .
H28 H 0.6870 0.2562 0.3915 0.066 Uiso 1 1 calc R U
C26 C 0.3358(4) 0.1372(3) 0.35024(18) 0.0574(8) Uani 1 1 d . .
H26 H 0.2399 0.1438 0.3121 0.069 Uiso 1 1 calc R U
C27 C 0.4638(4) 0.2104(3) 0.3438(2) 0.0629(9) Uani 1 1 d . .
H27 H 0.4544 0.2675 0.3012 0.075 Uiso 1 1 calc R U

loop_
_atom_site_aniso_label
_atom_site_aniso_U_11
_atom_site_aniso_U_22
_atom_site_aniso_U_33
_atom_site_aniso_U_23
_atom_site_aniso_U_13
_atom_site_aniso_U_12
N1 0.0259(9) 0.0209(8) 0.0309(9) 0.0039(7) 0.0073(7) -0.0024(6)
O1 0.0371(8) 0.0283(8) 0.0365(9) 0.0007(6) 0.0173(7) -0.0070(6)
O2 0.0447(9) 0.0289(8) 0.0317(8) 0.0046(6) 0.0172(7) -0.0077(7)
N2 0.0305(10) 0.0292(9) 0.0356(10) 0.0095(8) 0.0089(7) -0.0040(7)
C19 0.0280(11) 0.0234(10) 0.0300(11) 0.0030(8) 0.0089(8) -0.0028(8)
C15 0.0357(12) 0.0240(10) 0.0338(11) 0.0083(9) 0.0119(9) 0.0007(8)
C5 0.0232(10) 0.0251(10) 0.0323(11) 0.0113(8) 0.0084(8) -0.0022(7)
C8 0.0333(11) 0.0231(10) 0.0315(11) 0.0063(9) 0.0085(9) -0.0015(8)
C12 0.0308(11) 0.0291(11) 0.0405(13) 0.0071(10) 0.0063(9) -0.0008(8)
C14 0.0269(10) 0.0185(9) 0.0279(10) 0.0018(8) 0.0081(8) -0.0008(7)
C7 0.0276(10) 0.0237(10) 0.0313(11) 0.0067(8) 0.0054(8) -0.0026(8)
C13 0.0290(11) 0.0214(9) 0.0295(11) 0.0041(8) 0.0062(8) -0.0013(8)
C6 0.0269(10) 0.0263(10) 0.0258(10) 0.0089(8) 0.0073(8) 0.0014(8)
C3 0.0280(11) 0.0303(11) 0.0340(11) 0.0099(9) 0.0130(8) 0.0010(8)
C2 0.0237(10) 0.0275(10) 0.0385(12) 0.0145(9) 0.0083(8) 0.0008(8)
C18 0.0256(11) 0.0366(12) 0.0406(13) 0.0086(10) 0.0085(9) -0.0025(8)
C17 0.0295(11) 0.0352(12) 0.0409(13) 0.0070(10) 0.0023(9) 0.0040(9)
C4 0.0248(10) 0.0242(10) 0.0308(11) 0.0073(8) 0.0076(8) 0.0002(7)
C10 0.0505(15) 0.0339(12) 0.0363(13) 0.0134(10) 0.0024(10) 0.0027(10)
C9 0.0439(13) 0.0321(11) 0.0363(12) 0.0119(10) 0.0100(10) -0.0018(9)
C16 0.0407(13) 0.0303(11) 0.0355(12) 0.0100(10) 0.0057(9) 0.0046(9)
C11 0.0364(12) 0.0343(12) 0.0407(13) 0.0073(10) -0.0003(10) 0.0044(9)
C1 0.0392(13) 0.0336(12) 0.0519(14) 0.0137(11) 0.0175(10) -0.0063(9)
N3 0.0281(9) 0.0292(9) 0.0305(9) 0.0119(7) 0.0107(7) 0.0014(7)
C21 0.0303(11) 0.0287(10) 0.0252(10) 0.0107(8) 0.0099(8) 0.0061(8)
C22 0.0265(10) 0.0281(10) 0.0266(10) 0.0077(8) 0.0089(8) 0.0036(8)
C20 0.0456(14) 0.0411(13) 0.0358(12) 0.0198(10) 0.0112(10) 0.0078(10)
C23 0.0291(12) 0.0514(14) 0.0423(13) 0.0153(11) 0.0061(9) 0.0029(10)
C31 0.0363(12) 0.0202(9) 0.0263(10) 0.0022(8) 0.0100(8) 0.0037(8)
C29 0.0527(15) 0.0231(10) 0.0386(13) 0.0003(9) 0.0214(11) 0.0003(9)
C25 0.0474(14) 0.0301(11) 0.0297(12) -0.0014(9) 0.0016(10) 0.0106(10)
C30 0.0383(14) 0.0397(14) 0.0612(17) -0.0081(13) 0.0222(12) -0.0094(10)
C24 0.0318(13) 0.0472(15) 0.0511(16) -0.0068(12) -0.0020(11) 0.0075(10)
C28 0.091(2) 0.0298(13) 0.0544(17) 0.0094(12) 0.0431(16) 0.0030(13)
C26 0.083(2) 0.0474(15) 0.0312(13) 0.0027(12) -0.0008(13) 0.0327(15)
C27 0.119(3) 0.0391(15) 0.0415(16) 0.0179(13) 0.0333(17) 0.0220(16)

loop_
_atom_type_symbol
_atom_type_description
_atom_type_scat_dispersion_real
_atom_type_scat_dispersion_imag
_atom_type_scat_source
C C 0.0033 0.0016 'International Tables Vol C Tables 4.2.6.8 and 6.1.1.4'
H H 0.0000 0.0000 'International Tables Vol C Tables 4.2.6.8 and 6.1.1.4'
N N 0.0061 0.0033 'International Tables Vol C Tables 4.2.6.8 and 6.1.1.4'
O O 0.0106 0.0060 'International Tables Vol C Tables 4.2.6.8 and 6.1.1.4'

loop_
_geom_angle_atom_site_label_1
_geom_angle_atom_site_label_2
_geom_angle_atom_site_label_3
_geom_angle
_geom_angle_site_symmetry_1
_geom_angle_site_symmetry_3
C13 N1 C14 117.81(16) . .
C4 O1 H1O 109.6(17) . .
C6 O2 H2O 109.6(16) . .
C8 N2 C19 116.94(16) . .
N2 C19 C18 119.96(17) . .
N2 C19 C14 121.80(18) . .
C18 C19 C14 118.22(19) . .
C16 C15 C14 120.54(19) . .
C16 C15 H15 119.7 . .
C14 C15 H15 119.7 . .
C6 C5 C4 119.52(17) . .
C6 C5 H5 120.2 . .
C4 C5 H5 120.2 . .
N2 C8 C9 119.97(18) . .
N2 C8 C13 121.61(18) . .
C9 C8 C13 118.41(19) . .
C11 C12 C13 120.32(19) . .
C11 C12 H12 119.8 . .
C13 C12 H12 119.8 . .
N1 C14 C15 120.01(17) . .
N1 C14 C19 120.74(18) . .
C15 C14 C19 119.25(18) . .
C2 C7 C6 120.04(18) . .
C2 C7 H7 120.0 . .
C6 C7 H7 120.0 . .
N1 C13 C12 120.03(17) . .
N1 C13 C8 121.09(18) . .
C12 C13 C8 118.88(18) . .
O2 C6 C5 122.06(16) . .
O2 C6 C7 117.68(17) . .
C5 C6 C7 120.26(17) . .
C2 C3 C4 119.88(18) . .
C2 C3 H3 120.1 . .
C4 C3 H3 120.1 . .
C3 C2 C7 119.98(17) . .
C3 C2 C1 121.16(19) . .
C7 C2 C1 118.83(18) . .
C17 C18 C19 120.46(19) . .
C17 C18 H18 119.8 . .
C19 C18 H18 119.8 . .
C18 C17 C16 121.3(2) . .
C18 C17 H17 119.3 . .
C16 C17 H17 119.3 . .
O1 C4 C5 121.64(16) . .
O1 C4 C3 118.05(17) . .
C5 C4 C3 120.30(18) . .
C9 C10 C11 120.9(2) . .
C9 C10 H10 119.6 . .
C11 C10 H10 119.6 . .
C10 C9 C8 120.6(2) . .
C10 C9 H9 119.7 . .
C8 C9 H9 119.7 . .
C15 C16 C17 120.2(2) . .
C15 C16 H16 119.9 . .
C17 C16 H16 119.9 . .
C12 C11 C10 120.9(2) . .
C12 C11 H11 119.5 . .
C10 C11 H11 119.5 . .
C2 C1 H1A 109.5 . .
C2 C1 H1B 109.5 . .
H1A C1 H1B 109.5 . .
C2 C1 H1C 109.5 . .
H1A C1 H1C 109.5 . .
H1B C1 H1C 109.5 . .
C22 N3 C21 119.46(16) . .
N3 C21 C22 120.43(18) . 2_665
N3 C21 C20 117.64(17) . .
C22 C21 C20 121.93(19) 2_665 .
N3 C22 C21 120.11(18) . 2_665
N3 C22 C23 117.58(17) . .
C21 C22 C23 122.32(19) 2_665 .
C21 C20 H20A 109.5 . .
C21 C20 H20B 109.5 . .
H20A C20 H20B 109.5 . .
C21 C20 H20C 109.5 . .
H20A C20 H20C 109.5 . .
H20B C20 H20C 109.5 . .
C22 C23 H23A 109.5 . .
C22 C23 H23B 109.5 . .
H23A C23 H23B 109.5 . .
C22 C23 H23C 109.5 . .
H23A C23 H23C 109.5 . .
H23B C23 H23C 109.5 . .
C25 C31 C31 120.9(2) . 2_656
C25 C31 C29 119.5(2) . .
C31 C31 C29 119.5(2) 2_656 .
C28 C29 C31 118.5(2) . .
C28 C29 C30 123.6(2) . .
C31 C29 C30 117.9(2) . .
C26 C25 C31 119.3(2) . .
C26 C25 C24 123.2(2) . .
C31 C25 C24 117.5(2) . .
C24 C30 C29 122.2(2) 2_656 .
C24 C30 H30 118.9 2_656 .
C29 C30 H30 118.9 . .
C30 C24 C25 121.9(2) 2_656 .
C30 C24 H24 119.1 2_656 .
C25 C24 H24 119.1 . .
C27 C28 C29 121.2(3) . .
C27 C28 H28 119.4 . .
C29 C28 H28 119.4 . .
C27 C26 C25 119.9(3) . .
C27 C26 H26 120.1 . .
C25 C26 H26 120.1 . .
C28 C27 C26 121.5(3) . .
C28 C27 H27 119.2 . .
C26 C27 H27 119.2 . .

loop_
_geom_bond_atom_site_label_1
_geom_bond_atom_site_label_2
_geom_bond_distance
_geom_bond_site_symmetry_2
N1 C13 1.337(3) .
N1 C14 1.347(2) .
O1 C4 1.369(2) .
O1 H1O 0.97(3) .
O2 C6 1.367(2) .
O2 H2O 0.91(3) .
N2 C8 1.342(3) .
N2 C19 1.344(3) .
C19 C18 1.428(3) .
C19 C14 1.437(3) .
C15 C16 1.360(3) .
C15 C14 1.422(3) .
C15 H15 0.9500 .
C5 C6 1.389(3) .
C5 C4 1.391(3) .
C5 H5 0.9500 .
C8 C9 1.430(3) .
C8 C13 1.440(3) .
C12 C11 1.355(3) .
C12 C13 1.426(3) .
C12 H12 0.9500 .
C7 C2 1.389(3) .
C7 C6 1.391(3) .
C7 H7 0.9500 .
C3 C2 1.388(3) .
C3 C4 1.393(3) .
C3 H3 0.9500 .
C2 C1 1.513(3) .
C18 C17 1.355(3) .
C18 H18 0.9500 .
C17 C16 1.420(3) .
C17 H17 0.9500 .
C10 C9 1.351(3) .
C10 C11 1.420(3) .
C10 H10 0.9500 .
C9 H9 0.9500 .
C16 H16 0.9500 .
C11 H11 0.9500 .
C1 H1A 0.9800 .
C1 H1B 0.9800 .
C1 H1C 0.9800 .
N3 C22 1.339(3) .
N3 C21 1.343(3) .
C21 C22 1.399(3) 2_665
C21 C20 1.504(3) .
C22 C21 1.399(3) 2_665
C22 C23 1.497(3) .
C20 H20A 0.9800 .
C20 H20B 0.9800 .
C20 H20C 0.9800 .
C23 H23A 0.9800 .
C23 H23B 0.9800 .
C23 H23C 0.9800 .
C31 C25 1.411(3) .
C31 C31 1.423(4) 2_656
C31 C29 1.423(3) .
C29 C28 1.401(4) .
C29 C30 1.433(4) .
C25 C26 1.402(4) .
C25 C24 1.442(4) .
C30 C24 1.325(4) 2_656
C30 H30 0.9500 .
C24 C30 1.325(4) 2_656
C24 H24 0.9500 .
C28 C27 1.349(4) .
C28 H28 0.9500 .
C26 C27 1.383(4) .
C26 H26 0.9500 .
C27 H27 0.9500 .
